data_7231894
loop_
_publ_author_name
'Miller, Maya'
'Tshuva, Edit Y.'

_publ_section_title
;
 Racemic <i>vs.</i> enantiopure inert Ti(iv) complex of a single
 diaminotetrakis(phenolato) ligand in anticancer activity toward human
 drug-sensitive and -resistant cancer cell lines.
;
_journal_issue 69
_journal_name_full 'RSC advances'
_journal_page_first 39731
_journal_page_last 39734
_journal_paper_doi 10.1039/c8ra08925f
_journal_volume 8
_journal_year 2018
_chemical_absolute_configuration ad
_chemical_formula_moiety 'C32 H30 N2 O4 Ti'
_chemical_formula_sum 'C32 H30 N2 O4 Ti'
_chemical_formula_weight 554.48
_space_group_IT_number 92
_space_group_name_Hall 'P 4abw 2nw'
_space_group_name_H-M_alt 'P 41 21 2'
_symmetry_cell_setting tetragonal
_symmetry_space_group_name_Hall 'P 4abw 2nw'
_symmetry_space_group_name_H-M 'P 41 21 2'
_atom_sites_solution_hydrogens geom
_atom_sites_solution_primary direct
_atom_sites_solution_secondary difmap
_audit_creation_method SHELXL-97
_audit_update_record
;
2018-09-13 deposited with the CCDC.
2018-11-22 downloaded from the CCDC.
;
_cell_angle_alpha 90.00
_cell_angle_beta 90.00
_cell_angle_gamma 90.00
_cell_formula_units_Z 4
_cell_length_a 15.934(2)
_cell_length_b 15.934(2)
_cell_length_c 12.007(2)
_cell_measurement_reflns_used 9101
_cell_measurement_temperature 293(1)
_cell_measurement_theta_max 25.962
_cell_measurement_theta_min 2.476
_cell_volume 3048.5(7)
_computing_cell_refinement 'Bruker SMART'
_computing_data_collection 'Bruker SMART'
_computing_data_reduction 'Bruker SAINT'
_computing_molecular_graphics 'Bruker SHELXTL'
_computing_publication_material 'Bruker SHELXTL'
_computing_structure_refinement 'SHELXL-97 (Sheldrick, 1997)'
_computing_structure_solution 'SHELXS-97 (Sheldrick, 1990)'
_diffrn_ambient_temperature 293(1)
_diffrn_measured_fraction_theta_full 0.999
_diffrn_measured_fraction_theta_max 0.999
_diffrn_measurement_device_type 'CCD area detector'
_diffrn_measurement_method 'phi and omega scans'
_diffrn_radiation_monochromator graphite
_diffrn_radiation_source 'fine-focus sealed tube'
_diffrn_radiation_type MoK\a
_diffrn_radiation_wavelength 0.71073
_diffrn_reflns_av_R_equivalents 0.0396
_diffrn_reflns_av_sigmaI/netI 0.0219
_diffrn_reflns_limit_h_max 21
_diffrn_reflns_limit_h_min -21
_diffrn_reflns_limit_k_max 20
_diffrn_reflns_limit_k_min -20
_diffrn_reflns_limit_l_max 15
_diffrn_reflns_limit_l_min -15
_diffrn_reflns_number 35268
_diffrn_reflns_theta_full 27.96
_diffrn_reflns_theta_max 27.96
_diffrn_reflns_theta_min 2.12
_exptl_absorpt_coefficient_mu 0.317
_exptl_absorpt_correction_T_max 0.9540
_exptl_absorpt_correction_T_min 0.8550
_exptl_absorpt_correction_type multi-scan
_exptl_absorpt_process_details 'Bruker SADABS V2.05'
_exptl_crystal_colour Yellow
_exptl_crystal_density_diffrn 1.208
_exptl_crystal_density_method 'not measured'
_exptl_crystal_description plate
_exptl_crystal_F_000 1160
_exptl_crystal_size_max 0.51
_exptl_crystal_size_mid 0.23
_exptl_crystal_size_min 0.15
_refine_diff_density_max 0.447
_refine_diff_density_min -0.367
_refine_diff_density_rms 0.071
_refine_ls_abs_structure_details 'Flack H D (1983), Acta Cryst. A39, 876-881'
_refine_ls_abs_structure_Flack 0.05(5)
_refine_ls_extinction_method none
_refine_ls_goodness_of_fit_ref 1.367
_refine_ls_hydrogen_treatment mixed
_refine_ls_matrix_type full
_refine_ls_number_parameters 181
_refine_ls_number_reflns 3667
_refine_ls_number_restraints 0
_refine_ls_restrained_S_all 1.367
_refine_ls_R_factor_all 0.0726
_refine_ls_R_factor_gt 0.0710
_refine_ls_shift/su_max 0.001
_refine_ls_shift/su_mean 0.000
_refine_ls_structure_factor_coef Fsqd
_refine_ls_weighting_details 'calc w=1/[\s^2^(Fo^2^)+(0.0678P)^2^+1.0982P] where P=(Fo^2^+2Fc^2^)/3'
_refine_ls_weighting_scheme calc
_refine_ls_wR_factor_gt 0.1658
_refine_ls_wR_factor_ref 0.1666
_reflns_number_gt 3590
_reflns_number_total 3667
_reflns_threshold_expression >2sigma(I)
_cod_data_source_file c8ra08925f2.cif
_cod_data_source_block Figure_1_SS_LTi
_cod_depositor_comments
;
The following automatic conversions were performed:

'_symmetry_cell_setting' value 'Tetragonal' changed to 'tetragonal'
according to
/home/data/users/saulius/crontab/automatic-downloads/rss-feeds/RSC/lib/dictionaries/cif_core.dic
dictionary named 'cif_core.dic' version 2.4.2 from 2011-04-26.

Automatic conversion script
Id: cif_fix_values 4973 2017-02-22 13:04:09Z antanas 

 Adding full bibliography for 7231894.cif.
;
_cod_original_cell_volume 3048.2(6)
_cod_original_sg_symbol_H-M P4(1)2(1)2
_cod_database_code 7231894

loop_
_symmetry_equiv_pos_as_xyz
'x, y, z'
'-x, -y, z+1/2'
'-y+1/2, x+1/2, z+1/4'
'y+1/2, -x+1/2, z+3/4'
'-x+1/2, y+1/2, -z+1/4'
'x+1/2, -y+1/2, -z+3/4'
'y, x, -z'
'-y, -x, -z+1/2'

loop_
_atom_site_label
_atom_site_type_symbol
_atom_site_fract_x
_atom_site_fract_y
_atom_site_fract_z
_atom_site_U_iso_or_equiv
_atom_site_adp_type
_atom_site_occupancy
_atom_site_symmetry_multiplicity
_atom_site_calc_flag
_atom_site_refinement_flags
C1 C 0.7592(2) 0.85680(17) 0.2281(2) 0.0384(6) Uani 1 1 d .
C2 C 0.6783(2) 0.87774(17) 0.1931(3) 0.0392(7) Uani 1 1 d .
C3 C 0.6176(3) 0.8941(2) 0.2733(3) 0.0560(9) Uani 1 1 d .
H3 H 0.5627 0.9046 0.2509 0.067 Uiso 1 1 calc R
C4 C 0.6370(4) 0.8951(3) 0.3864(3) 0.0681(12) Uani 1 1 d .
H4 H 0.5957 0.9068 0.4388 0.082 Uiso 1 1 calc R
C5 C 0.7169(3) 0.8787(3) 0.4192(3) 0.0642(11) Uani 1 1 d .
H5 H 0.7306 0.8807 0.4945 0.077 Uiso 1 1 calc R
C6 C 0.7775(3) 0.8593(2) 0.3429(3) 0.0510(8) Uani 1 1 d .
H6 H 0.8317 0.8475 0.3670 0.061 Uiso 1 1 calc R
C7 C 0.6535(2) 0.88434(18) 0.0715(3) 0.0371(6) Uani 1 1 d .
H7 H 0.5932 0.8730 0.0667 0.045 Uiso 1 1 calc R
C8 C 0.6684(2) 0.97222(17) 0.0247(2) 0.0440(7) Uani 1 1 d .
C9 C 0.7464(3) 0.99879(19) -0.0150(3) 0.0504(9) Uani 1 1 d .
C10 C 0.7545(4) 1.0813(2) -0.0551(3) 0.0684(13) Uani 1 1 d .
H10 H 0.8054 1.0989 -0.0848 0.082 Uiso 1 1 calc R
C11 C 0.6885(4) 1.1360(2) -0.0509(4) 0.0781(16) Uani 1 1 d .
H11 H 0.6954 1.1908 -0.0759 0.094 Uiso 1 1 calc R
C12 C 0.6123(4) 1.1109(3) -0.0103(4) 0.0763(15) Uani 1 1 d .
H12 H 0.5679 1.1488 -0.0075 0.092 Uiso 1 1 calc R
C13 C 0.6012(3) 1.0287(2) 0.0268(3) 0.0601(11) Uani 1 1 d .
H13 H 0.5490 1.0114 0.0530 0.072 Uiso 1 1 calc R
C14 C 0.67420(17) 0.73198(16) 0.0326(2) 0.0297(5) Uani 1 1 d .
H14 H 0.6860 0.7244 0.1121 0.036 Uiso 1 1 calc R
C15 C 0.58146(18) 0.71171(19) 0.0126(3) 0.0423(7) Uani 1 1 d .
H15A H 0.5470 0.7464 0.0608 0.051 Uiso 1 1 calc R
H15B H 0.5671 0.7248 -0.0640 0.051 Uiso 1 1 calc R
C16 C 0.5629(2) 0.6194(2) 0.0354(4) 0.0577(10) Uani 1 1 d .
H16A H 0.5046 0.6076 0.0186 0.069 Uiso 1 1 calc R
H16B H 0.5722 0.6074 0.1137 0.069 Uiso 1 1 calc R
N1 N 0.69766(14) 0.81947(13) 0.0013(2) 0.0321(5) Uani 1 1 d .
H1N H 0.6827(18) 0.8287(19) -0.064(3) 0.023(7) Uiso 1 1 d .
O1 O 0.81925(14) 0.83289(16) 0.15789(18) 0.0471(5) Uani 1 1 d .
O2 O 0.81310(17) 0.94854(14) -0.0131(3) 0.0597(7) Uani 1 1 d .
Ti1 Ti 0.83534(3) 0.83534(3) 0.0000 0.0386(2) Uani 1 2 d S

loop_
_atom_site_aniso_label
_atom_site_aniso_U_11
_atom_site_aniso_U_22
_atom_site_aniso_U_33
_atom_site_aniso_U_23
_atom_site_aniso_U_13
_atom_site_aniso_U_12
C1 0.0526(17) 0.0274(13) 0.0351(15) -0.0008(11) -0.0023(13) -0.0031(11)
C2 0.0535(19) 0.0246(13) 0.0395(15) -0.0004(11) 0.0014(13) 0.0017(12)
C3 0.060(2) 0.051(2) 0.057(2) -0.0057(17) 0.0097(18) 0.0057(17)
C4 0.094(3) 0.063(3) 0.046(2) -0.0010(18) 0.022(2) 0.003(2)
C5 0.102(4) 0.055(2) 0.0354(17) 0.0024(16) -0.002(2) 0.009(2)
C6 0.074(2) 0.0352(16) 0.0442(17) 0.0032(13) -0.0123(17) 0.0035(16)
C7 0.0378(16) 0.0310(13) 0.0425(16) -0.0050(11) -0.0054(12) 0.0033(12)
C8 0.068(2) 0.0268(12) 0.0371(15) -0.0019(11) -0.0179(15) 0.0020(14)
C9 0.086(3) 0.0282(14) 0.0374(16) -0.0024(13) -0.0103(17) -0.0071(15)
C10 0.119(4) 0.040(2) 0.0457(19) 0.0083(16) -0.014(2) -0.017(2)
C11 0.147(5) 0.0281(16) 0.059(2) 0.0084(16) -0.039(3) -0.001(2)
C12 0.120(4) 0.0380(19) 0.071(3) -0.003(2) -0.039(3) 0.022(2)
C13 0.078(3) 0.0452(19) 0.057(2) -0.0106(17) -0.026(2) 0.0167(17)
C14 0.0320(13) 0.0270(12) 0.0301(12) 0.0031(10) -0.0008(10) 0.0007(11)
C15 0.0310(13) 0.0394(15) 0.0566(19) 0.0001(14) -0.0006(14) 0.0016(11)
C16 0.0332(16) 0.0467(19) 0.093(3) 0.0004(18) 0.0099(17) -0.0097(14)
N1 0.0378(11) 0.0279(11) 0.0305(12) 0.0012(10) -0.0064(10) 0.0008(8)
O1 0.0426(12) 0.0569(14) 0.0419(11) -0.0086(11) -0.0067(9) -0.0001(10)
O2 0.0692(17) 0.0325(11) 0.0775(19) 0.0002(12) 0.0103(15) -0.0099(11)
Ti1 0.0359(3) 0.0359(3) 0.0441(4) -0.0012(2) 0.0012(2) -0.0086(3)

loop_
_atom_type_symbol
_atom_type_description
_atom_type_scat_dispersion_real
_atom_type_scat_dispersion_imag
_atom_type_scat_source
C C 0.0033 0.0016 'International Tables Vol C Tables 4.2.6.8 and 6.1.1.4'
H H 0.0000 0.0000 'International Tables Vol C Tables 4.2.6.8 and 6.1.1.4'
N N 0.0061 0.0033 'International Tables Vol C Tables 4.2.6.8 and 6.1.1.4'
O O 0.0106 0.0060 'International Tables Vol C Tables 4.2.6.8 and 6.1.1.4'
Ti Ti 0.2776 0.4457 'International Tables Vol C Tables 4.2.6.8 and 6.1.1.4'

loop_
_geom_angle_atom_site_label_1
_geom_angle_atom_site_label_2
_geom_angle_atom_site_label_3
_geom_angle
_geom_angle_site_symmetry_1
_geom_angle_site_symmetry_3
O1 C1 C2 122.8(3) . .
O1 C1 C6 118.6(3) . .
C2 C1 C6 118.6(3) . .
C3 C2 C1 118.7(3) . .
C3 C2 C7 118.2(3) . .
C1 C2 C7 123.2(3) . .
C2 C3 C4 121.5(4) . .
C2 C3 H3 119.2 . .
C4 C3 H3 119.2 . .
C5 C4 C3 119.3(4) . .
C5 C4 H4 120.4 . .
C3 C4 H4 120.4 . .
C4 C5 C6 120.7(4) . .
C4 C5 H5 119.6 . .
C6 C5 H5 119.6 . .
C5 C6 C1 121.0(4) . .
C5 C6 H6 119.5 . .
C1 C6 H6 119.5 . .
N1 C7 C2 111.6(2) . .
N1 C7 C8 110.5(2) . .
C2 C7 C8 112.2(2) . .
N1 C7 H7 107.4 . .
C2 C7 H7 107.4 . .
C8 C7 H7 107.4 . .
C9 C8 C13 119.5(3) . .
C9 C8 C7 122.8(3) . .
C13 C8 C7 117.6(4) . .
O2 C9 C8 121.5(3) . .
O2 C9 C10 119.8(4) . .
C8 C9 C10 118.7(4) . .
C11 C10 C9 120.9(5) . .
C11 C10 H10 119.5 . .
C9 C10 H10 119.5 . .
C10 C11 C12 120.7(4) . .
C10 C11 H11 119.7 . .
C12 C11 H11 119.7 . .
C11 C12 C13 120.0(4) . .
C11 C12 H12 120.0 . .
C13 C12 H12 120.0 . .
C12 C13 C8 120.0(5) . .
C12 C13 H13 120.0 . .
C8 C13 H13 120.0 . .
N1 C14 C14 106.54(17) . 7
N1 C14 C15 113.5(2) . .
C14 C14 C15 112.07(19) 7 .
N1 C14 H14 108.2 . .
C14 C14 H14 108.2 7 .
C15 C14 H14 108.2 . .
C16 C15 C14 111.2(3) . .
C16 C15 H15A 109.4 . .
C14 C15 H15A 109.4 . .
C16 C15 H15B 109.4 . .
C14 C15 H15B 109.4 . .
H15A C15 H15B 108.0 . .
C15 C16 C16 110.7(3) . 7
C15 C16 H16A 109.5 . .
C16 C16 H16A 109.5 7 .
C15 C16 H16B 109.5 . .
C16 C16 H16B 109.5 7 .
H16A C16 H16B 108.1 . .
C14 N1 C7 112.5(2) . .
C14 N1 Ti1 110.97(16) . .
C7 N1 Ti1 112.89(17) . .
C14 N1 H1N 109(2) . .
C7 N1 H1N 106(2) . .
Ti1 N1 H1N 104.8(19) . .
C1 O1 Ti1 135.9(2) . .
C9 O2 Ti1 138.0(2) . .
O2 Ti1 O2 112.52(17) . 7
O2 Ti1 O1 92.43(12) . 7
O2 Ti1 O1 94.53(12) 7 7
O2 Ti1 O1 94.53(12) . .
O2 Ti1 O1 92.43(12) 7 .
O1 Ti1 O1 167.45(14) 7 .
O2 Ti1 N1 85.51(10) . .
O2 Ti1 N1 161.54(11) 7 .
O1 Ti1 N1 88.37(10) 7 .
O1 Ti1 N1 81.79(10) . .
O2 Ti1 N1 161.54(11) . 7
O2 Ti1 N1 85.51(10) 7 7
O1 Ti1 N1 81.79(10) 7 7
O1 Ti1 N1 88.37(10) . 7
N1 Ti1 N1 76.85(11) . 7

loop_
_geom_bond_atom_site_label_1
_geom_bond_atom_site_label_2
_geom_bond_distance
_geom_bond_site_symmetry_2
C1 O1 1.331(4) .
C1 C2 1.395(5) .
C1 C6 1.409(4) .
C2 C3 1.390(5) .
C2 C7 1.517(4) .
C3 C4 1.393(6) .
C3 H3 0.9300 .
C4 C5 1.358(7) .
C4 H4 0.9300 .
C5 C6 1.367(6) .
C5 H5 0.9300 .
C6 H6 0.9300 .
C7 N1 1.507(4) .
C7 C8 1.527(4) .
C7 H7 0.9800 .
C8 C9 1.397(5) .
C8 C13 1.399(5) .
C9 O2 1.330(5) .
C9 C10 1.405(5) .
C10 C11 1.366(8) .
C10 H10 0.9300 .
C11 C12 1.367(8) .
C11 H11 0.9300 .
C12 C13 1.396(6) .
C12 H12 0.9300 .
C13 H13 0.9300 .
C14 N1 1.491(3) .
C14 C14 1.519(5) 7
C14 C15 1.532(4) .
C14 H14 0.9800 .
C15 C16 1.526(5) .
C15 H15A 0.9700 .
C15 H15B 0.9700 .
C16 C16 1.530(8) 7
C16 H16A 0.9700 .
C16 H16B 0.9700 .
N1 Ti1 2.208(2) .
N1 H1N 0.84(3) .
O1 Ti1 1.913(2) .
O2 Ti1 1.845(2) .
Ti1 O2 1.845(2) 7
Ti1 O1 1.913(2) 7
Ti1 N1 2.208(2) 7
